data_7156888
loop_
_publ_author_name
'Kutaszewicz, Rafa\/l'
'Grzeszczyk, Barbara'
'G\'orecki, Marcin'
'Staszewska-Krajewska, Olga'
'Furman, Bart\/lomiej'
'Chmielewski, Marek'

_publ_section_title
;
 Bypassing the stereoselectivity issue: transformations of Kinugasa
 adducts from chiral alkynes and non-chiral acyclic nitrones.
;
_journal_issue 25
_journal_name_full 'Organic &amp; biomolecular chemistry'
_journal_page_first 6251
_journal_page_last 6268
_journal_paper_doi 10.1039/c9ob00940j
_journal_volume 17
_journal_year 2019
_chemical_absolute_configuration rm
_chemical_formula_moiety 'C16 H21 N O6'
_chemical_formula_sum 'C16 H21 N O6'
_chemical_formula_weight 323.34
_space_group_crystal_system monoclinic
_space_group_IT_number 4
_space_group_name_Hall 'P 2yb'
_space_group_name_H-M_alt 'P 1 21 1'
_symmetry_space_group_name_Hall 'P 2yb'
_symmetry_space_group_name_H-M 'P 1 21 1'
_atom_sites_solution_hydrogens geom
_atom_sites_solution_primary direct
_atom_sites_solution_secondary difmap
_audit_creation_method SHELXL-2014
_audit_update_record
;
2018-11-13 deposited with the CCDC.    2019-05-29 downloaded from the CCDC.
;
_cell_angle_alpha 90
_cell_angle_beta 95.698(3)
_cell_angle_gamma 90
_cell_formula_units_Z 2
_cell_length_a 5.4441(3)
_cell_length_b 18.1287(8)
_cell_length_c 8.5243(4)
_cell_measurement_reflns_used 1551
_cell_measurement_temperature 296(2)
_cell_measurement_theta_max 66.58
_cell_measurement_theta_min 4.88
_cell_volume 837.14(7)
_computing_cell_refinement 'Bruker SAINT'
_computing_data_collection 'Bruker APEX2'
_computing_data_reduction 'Bruker SAINT'
_computing_molecular_graphics 'Bruker SHELXTL'
_computing_publication_material 'Bruker SHELXTL'
_computing_structure_refinement 'SHELXL-2014 (Sheldrick, 2014)'
_computing_structure_solution 'SHELXL-2014 (Sheldrick, 2014)'
_diffrn_ambient_temperature 296(2)
_diffrn_measured_fraction_theta_full 0.768
_diffrn_measured_fraction_theta_max 0.784
_diffrn_measurement_device_type 'Bruker APEX-II CCD'
_diffrn_measurement_method '\f and \w scans'
_diffrn_radiation_monochromator graphite
_diffrn_radiation_type CuK\a
_diffrn_radiation_wavelength 1.54178
_diffrn_reflns_av_R_equivalents 0.0465
_diffrn_reflns_av_unetI/netI 0.0406
_diffrn_reflns_Laue_measured_fraction_full 0.768
_diffrn_reflns_Laue_measured_fraction_max 0.784
_diffrn_reflns_limit_h_max 6
_diffrn_reflns_limit_h_min -5
_diffrn_reflns_limit_k_max 18
_diffrn_reflns_limit_k_min -20
_diffrn_reflns_limit_l_max 9
_diffrn_reflns_limit_l_min -9
_diffrn_reflns_number 5201
_diffrn_reflns_point_group_measured_fraction_full 0.773
_diffrn_reflns_point_group_measured_fraction_max 0.789
_diffrn_reflns_theta_full 67.679
_diffrn_reflns_theta_max 66.583
_diffrn_reflns_theta_min 4.879
_diffrn_source 'fine-focus sealed tube'
_exptl_absorpt_coefficient_mu 0.824
_exptl_absorpt_correction_T_max 0.8430
_exptl_absorpt_correction_T_min 0.7130
_exptl_absorpt_correction_type numerical
_exptl_absorpt_process_details sadabs
_exptl_crystal_colour colourless
_exptl_crystal_density_diffrn 1.283
_exptl_crystal_density_method 'not measured'
_exptl_crystal_description block
_exptl_crystal_F_000 344
_exptl_crystal_size_max 0.440
_exptl_crystal_size_mid 0.350
_exptl_crystal_size_min 0.215
_refine_diff_density_max 0.252
_refine_diff_density_min -0.334
_refine_diff_density_rms 0.064
_refine_ls_abs_structure_details
;
 Refined as an inversion twin.
;
_refine_ls_abs_structure_Flack -0.5(9)
_refine_ls_extinction_coef 0.0029(11)
_refine_ls_extinction_expression Fc^*^=kFc[1+0.001xFc^2^\l^3^/sin(2\q)]^-1/4^
_refine_ls_extinction_method SHELXL
_refine_ls_goodness_of_fit_ref 0.873
_refine_ls_hydrogen_treatment constr
_refine_ls_matrix_type full
_refine_ls_number_parameters 214
_refine_ls_number_reflns 1983
_refine_ls_number_restraints 1
_refine_ls_restrained_S_all 0.873
_refine_ls_R_factor_all 0.0942
_refine_ls_R_factor_gt 0.0645
_refine_ls_shift/su_max 0.000
_refine_ls_shift/su_mean 0.000
_refine_ls_structure_factor_coef Fsqd
_refine_ls_weighting_details 'w=1/[\s^2^(Fo^2^)+(0.0621P)^2^+2.4548P] where P=(Fo^2^+2Fc^2^)/3'
_refine_ls_weighting_scheme calc
_refine_ls_wR_factor_gt 0.1458
_refine_ls_wR_factor_ref 0.1886
_reflns_Friedel_coverage 0.945
_reflns_Friedel_fraction_full 0.778
_reflns_Friedel_fraction_max 0.794
_reflns_number_gt 1551
_reflns_number_total 1983
_reflns_threshold_expression 'I > 2\s(I)'
_cod_data_source_file c9ob00940j2.cif
_cod_data_source_block BGZ_26_0m
_cod_depositor_comments 'Adding full bibliography for 7156888.cif.'
_cod_database_code 7156888
_shelx_space_group_comment
;
The symmetry employed for this shelxl refinement is uniquely defined
by the following loop, which should always be used as a source of
symmetry information in preference to the above space-group names.
They are only intended as comments.
;
_shelx_estimated_absorpt_t_min 0.713
_shelx_estimated_absorpt_t_max 0.843
_shelxl_version_number 2014-3

loop_
_space_group_symop_operation_xyz
'x, y, z'
'-x, y+1/2, -z'

loop_
_atom_site_label
_atom_site_type_symbol
_atom_site_fract_x
_atom_site_fract_y
_atom_site_fract_z
_atom_site_U_iso_or_equiv
_atom_site_adp_type
_atom_site_occupancy
_atom_site_site_symmetry_order
_atom_site_calc_flag
_atom_site_refinement_flags_posn
_atom_site_refinement_flags_adp
_atom_site_refinement_flags_occupancy
_atom_site_disorder_assembly
_atom_site_disorder_group
O1 O -0.2272(14) 0.3508(4) 0.9018(8) 0.082(2) Uani 1 1 d . . . . .
O2 O -0.0081(16) 0.5129(4) 0.7563(9) 0.096(3) Uani 1 1 d . . . . .
O3 O 0.2012(15) 0.5653(4) 0.5657(9) 0.095(3) Uani 1 1 d . . . . .
C10 C 0.425(2) 0.3049(6) 0.4189(14) 0.084(3) Uani 1 1 d . . . . .
H10 H 0.5880 0.2948 0.4561 0.100 Uiso 1 1 calc R U . . .
O5 O 0.3090(18) 0.1787(5) 0.8903(11) 0.109(3) Uani 1 1 d . . . . .
O6 O 0.0440(16) 0.0880(4) 0.8136(9) 0.095(2) Uani 1 1 d . . . . .
N1 N 0.0034(15) 0.2827(4) 0.7362(9) 0.067(2) Uani 1 1 d . . . . .
C1 C -0.063(2) 0.3416(6) 0.8162(11) 0.069(3) Uani 1 1 d . . . . .
C2 C 0.1377(19) 0.3895(5) 0.7599(11) 0.068(3) Uani 1 1 d . . . . .
H2 H 0.2588 0.4036 0.8476 0.081 Uiso 1 1 calc R U . . .
C3 C 0.2200(18) 0.3179(6) 0.6764(12) 0.073(3) Uani 1 1 d . . . . .
H3 H 0.3721 0.2985 0.7326 0.088 Uiso 1 1 calc R U . . .
C4 C 0.062(2) 0.4553(5) 0.6567(11) 0.066(3) Uani 1 1 d . . . . .
H4 H -0.0775 0.4420 0.5805 0.080 Uiso 1 1 calc R U . . .
C5 C 0.261(2) 0.4901(6) 0.5735(14) 0.085(3) Uani 1 1 d . . . . .
H5A H 0.4210 0.4826 0.6317 0.103 Uiso 1 1 calc R U . . .
H5B H 0.2633 0.4696 0.4686 0.103 Uiso 1 1 calc R U . . .
C6 C 0.067(2) 0.5809(6) 0.6941(13) 0.079(3) Uani 1 1 d . . . . .
C7A C 0.190(6) 0.633(2) 0.810(3) 0.110(11) Uiso 0.65(7) 1 d . . P A 1
H7A1 H 0.3442 0.6129 0.8542 0.165 Uiso 0.65(7) 1 calc R U P A 1
H7A2 H 0.0858 0.6420 0.8928 0.165 Uiso 0.65(7) 1 calc R U P A 1
H7A3 H 0.2194 0.6791 0.7585 0.165 Uiso 0.65(7) 1 calc R U P A 1
C7B C 0.277(10) 0.595(4) 0.839(6) 0.12(2) Uiso 0.35(7) 1 d . . P A 2
H7B1 H 0.3867 0.5538 0.8507 0.181 Uiso 0.35(7) 1 calc R U P A 2
H7B2 H 0.2003 0.6021 0.9350 0.181 Uiso 0.35(7) 1 calc R U P A 2
H7B3 H 0.3693 0.6389 0.8185 0.181 Uiso 0.35(7) 1 calc R U P A 2
C8 C -0.165(3) 0.6217(8) 0.633(2) 0.140(6) Uani 1 1 d . . . . .
H8A H -0.1218 0.6654 0.5782 0.210 Uiso 1 1 calc R U . . .
H8B H -0.2557 0.6353 0.7196 0.210 Uiso 1 1 calc R U . . .
H8C H -0.2659 0.5905 0.5618 0.210 Uiso 1 1 calc R U . . .
C9 C 0.2362(19) 0.3150(6) 0.5041(12) 0.068(2) Uani 1 1 d . . . . .
O4 O 0.0249(12) 0.3288(4) 0.4091(8) 0.078(2) Uani 1 1 d . . . . .
C12 C 0.090(2) 0.3266(7) 0.2577(13) 0.086(3) Uani 1 1 d . . . . .
H12 H -0.0179 0.3336 0.1672 0.103 Uiso 1 1 calc R U . . .
C11 C 0.326(2) 0.3130(7) 0.2598(16) 0.092(3) Uani 1 1 d . . . . .
H11 H 0.4143 0.3093 0.1720 0.110 Uiso 1 1 calc R U . . .
C13 C -0.076(2) 0.2066(5) 0.7405(13) 0.075(3) Uani 1 1 d . . . . .
H13A H -0.1159 0.1889 0.6336 0.090 Uiso 1 1 calc R U . . .
H13B H -0.2246 0.2036 0.7944 0.090 Uiso 1 1 calc R U . . .
C14 C 0.122(3) 0.1580(7) 0.8240(13) 0.083(3) Uani 1 1 d . . . . .
C15 C 0.205(3) 0.0312(7) 0.8915(15) 0.117(5) Uani 1 1 d . . . . .
H15A H 0.2975 0.0523 0.9840 0.140 Uiso 1 1 calc R U . . .
H15B H 0.1047 -0.0087 0.9262 0.140 Uiso 1 1 calc R U . . .
C16 C 0.373(3) 0.0026(9) 0.7889(18) 0.135(6) Uani 1 1 d . . . . .
H16A H 0.2839 -0.0107 0.6900 0.202 Uiso 1 1 calc R U . . .
H16B H 0.4534 -0.0403 0.8359 0.202 Uiso 1 1 calc R U . . .
H16C H 0.4940 0.0394 0.7717 0.202 Uiso 1 1 calc R U . . .

loop_
_atom_site_aniso_label
_atom_site_aniso_U_11
_atom_site_aniso_U_22
_atom_site_aniso_U_33
_atom_site_aniso_U_23
_atom_site_aniso_U_13
_atom_site_aniso_U_12
O1 0.103(6) 0.088(5) 0.057(4) -0.002(3) 0.018(4) 0.006(4)
O2 0.136(7) 0.070(5) 0.090(5) 0.012(4) 0.053(5) 0.020(5)
O3 0.129(7) 0.065(6) 0.098(6) 0.009(4) 0.051(5) 0.004(4)
C10 0.083(7) 0.081(8) 0.090(9) 0.002(6) 0.021(6) 0.001(6)
O5 0.112(7) 0.093(7) 0.115(8) 0.022(5) -0.032(6) 0.008(6)
O6 0.127(6) 0.067(5) 0.090(6) 0.008(4) 0.009(5) 0.015(5)
N1 0.079(5) 0.056(5) 0.066(5) 0.008(4) 0.014(4) 0.001(4)
C1 0.093(8) 0.071(7) 0.043(5) 0.004(5) 0.000(5) 0.005(6)
C2 0.079(7) 0.059(6) 0.063(6) 0.002(5) 0.000(5) -0.002(5)
C3 0.064(6) 0.070(7) 0.086(8) 0.011(5) 0.009(5) 0.000(5)
C4 0.094(8) 0.056(6) 0.051(6) -0.002(5) 0.018(5) -0.001(5)
C5 0.105(9) 0.071(8) 0.089(8) 0.005(5) 0.049(7) -0.010(6)
C6 0.095(8) 0.071(7) 0.072(7) -0.001(6) 0.017(6) -0.002(6)
C8 0.126(11) 0.104(11) 0.198(17) 0.074(11) 0.057(11) 0.034(9)
C9 0.081(7) 0.064(6) 0.059(6) 0.006(5) 0.004(5) -0.001(5)
O4 0.074(4) 0.090(5) 0.068(5) 0.001(4) -0.006(4) 0.002(4)
C12 0.098(9) 0.095(9) 0.065(7) 0.002(6) 0.006(6) -0.009(7)
C11 0.099(9) 0.082(8) 0.099(10) 0.001(6) 0.036(7) -0.007(7)
C13 0.094(8) 0.056(7) 0.076(7) 0.009(5) 0.009(6) 0.006(5)
C14 0.112(10) 0.070(9) 0.067(8) 0.011(6) 0.001(7) 0.009(7)
C15 0.182(14) 0.075(9) 0.093(9) 0.030(7) 0.010(9) 0.031(9)
C16 0.155(14) 0.143(13) 0.113(11) 0.000(10) 0.047(10) 0.063(12)

loop_
_atom_type_symbol
_atom_type_description
_atom_type_scat_dispersion_real
_atom_type_scat_dispersion_imag
_atom_type_scat_source
C C 0.0181 0.0091 'International Tables Vol C Tables 4.2.6.8 and 6.1.1.4'
H H 0.0000 0.0000 'International Tables Vol C Tables 4.2.6.8 and 6.1.1.4'
N N 0.0311 0.0180 'International Tables Vol C Tables 4.2.6.8 and 6.1.1.4'
O O 0.0492 0.0322 'International Tables Vol C Tables 4.2.6.8 and 6.1.1.4'

loop_
_geom_angle_atom_site_label_1
_geom_angle_atom_site_label_2
_geom_angle_atom_site_label_3
_geom_angle
C4 O2 C6 108.1(7)
C6 O3 C5 107.2(8)
C9 C10 C11 105.6(10)
C9 C10 H10 127.2
C11 C10 H10 127.2
C14 O6 C15 117.7(10)
C1 N1 C13 130.7(9)
C1 N1 C3 95.5(8)
C13 N1 C3 132.3(8)
O1 C1 N1 131.8(10)
O1 C1 C2 135.0(10)
N1 C1 C2 93.2(8)
C4 C2 C1 118.3(8)
C4 C2 C3 117.5(8)
C1 C2 C3 85.2(7)
C4 C2 H2 111.2
C1 C2 H2 111.2
C3 C2 H2 111.2
C9 C3 N1 117.1(9)
C9 C3 C2 121.9(9)
N1 C3 C2 85.8(7)
C9 C3 H3 109.9
N1 C3 H3 109.9
C2 C3 H3 109.9
O2 C4 C2 107.7(7)
O2 C4 C5 102.9(8)
C2 C4 C5 116.2(9)
O2 C4 H4 109.9
C2 C4 H4 109.9
C5 C4 H4 109.9
O3 C5 C4 105.0(9)
O3 C5 H5A 110.7
C4 C5 H5A 110.7
O3 C5 H5B 110.7
C4 C5 H5B 110.7
H5A C5 H5B 108.8
O3 C6 O2 107.9(8)
O3 C6 C7A 114.4(13)
O2 C6 C7A 115.9(16)
O3 C6 C8 108.2(10)
O2 C6 C8 107.1(10)
C7A C6 C8 102.9(19)
O3 C6 C7B 104(2)
O2 C6 C7B 94(3)
C8 C6 C7B 133(3)
C6 C7A H7A1 109.5
C6 C7A H7A2 109.5
H7A1 C7A H7A2 109.5
C6 C7A H7A3 109.5
H7A1 C7A H7A3 109.5
H7A2 C7A H7A3 109.5
C6 C7B H7B1 109.5
C6 C7B H7B2 109.5
H7B1 C7B H7B2 109.5
C6 C7B H7B3 109.5
H7B1 C7B H7B3 109.5
H7B2 C7B H7B3 109.5
C6 C8 H8A 109.5
C6 C8 H8B 109.5
H8A C8 H8B 109.5
C6 C8 H8C 109.5
H8A C8 H8C 109.5
H8B C8 H8C 109.5
C10 C9 O4 110.8(9)
C10 C9 C3 132.2(10)
O4 C9 C3 116.9(9)
C9 O4 C12 105.8(8)
C11 C12 O4 109.7(11)
C11 C12 H12 125.1
O4 C12 H12 125.1
C12 C11 C10 108.2(11)
C12 C11 H11 125.9
C10 C11 H11 125.9
N1 C13 C14 111.4(10)
N1 C13 H13A 109.3
C14 C13 H13A 109.3
N1 C13 H13B 109.3
C14 C13 H13B 109.3
H13A C13 H13B 108.0
O5 C14 O6 125.9(11)
O5 C14 C13 125.6(12)
O6 C14 C13 108.4(11)
C16 C15 O6 111.6(11)
C16 C15 H15A 109.3
O6 C15 H15A 109.3
C16 C15 H15B 109.3
O6 C15 H15B 109.3
H15A C15 H15B 108.0
C15 C16 H16A 109.5
C15 C16 H16B 109.5
H16A C16 H16B 109.5
C15 C16 H16C 109.5
H16A C16 H16C 109.5
H16B C16 H16C 109.5

loop_
_geom_bond_atom_site_label_1
_geom_bond_atom_site_label_2
_geom_bond_distance
O1 C1 1.220(12)
O2 C4 1.422(11)
O2 C6 1.418(13)
O3 C6 1.405(12)
O3 C5 1.400(12)
C10 C9 1.328(13)
C10 C11 1.416(16)
C10 H10 0.9300
O5 C14 1.178(14)
O6 C14 1.339(15)
O6 C15 1.468(13)
N1 C1 1.337(12)
N1 C13 1.447(13)
N1 C3 1.476(12)
C1 C2 1.511(13)
C2 C4 1.514(13)
C2 C3 1.567(14)
C2 H2 0.9800
C3 C9 1.482(14)
C3 H3 0.9800
C4 C5 1.491(13)
C4 H4 0.9800
C5 H5A 0.9700
C5 H5B 0.9700
C6 C7A 1.48(2)
C6 C8 1.512(16)
C6 C7B 1.62(5)
C7A H7A1 0.9600
C7A H7A2 0.9600
C7A H7A3 0.9600
C7B H7B1 0.9600
C7B H7B2 0.9600
C7B H7B3 0.9600
C8 H8A 0.9600
C8 H8B 0.9600
C8 H8C 0.9600
C9 O4 1.363(10)
O4 C12 1.373(13)
C12 C11 1.309(15)
C12 H12 0.9300
C11 H11 0.9300
C13 C14 1.513(15)
C13 H13A 0.9700
C13 H13B 0.9700
C15 C16 1.423(17)
C15 H15A 0.9700
C15 H15B 0.9700
C16 H16A 0.9600
C16 H16B 0.9600
C16 H16C 0.9600

loop_
_geom_hbond_atom_site_label_D
_geom_hbond_atom_site_label_H
_geom_hbond_atom_site_label_A
_geom_hbond_distance_DH
_geom_hbond_distance_HA
_geom_hbond_distance_DA
_geom_hbond_angle_DHA
_geom_hbond_site_symmetry_A
C12 H12 O1 0.93 2.45 3.367(13) 168.6 1_554
C4 H4 O4 0.98 2.61 3.109(12) 111.7 .
C3 H3 O5 0.98 2.59 3.123(13) 113.9 .
C3 H3 O1 0.98 2.67 3.458(13) 138.0 1_655
C10 H10 O4 0.93 2.53 3.303(13) 141.1 1_655
C12 H12 O1 0.93 2.45 3.367(13) 168.6 1_554
C7B H7B2 O6 0.96 2.64 3.58(5) 166.5 2_557
C4 H4 O4 0.98 2.61 3.109(12) 111.7 .
C3 H3 O5 0.98 2.59 3.123(13) 113.9 .
C10 H10 O4 0.93 2.53 3.303(13) 141.1 1_655
C12 H12 O1 0.93 2.45 3.367(13) 168.6 1_554
C4 H4 O4 0.98 2.61 3.109(12) 111.7 .
C3 H3 O5 0.98 2.59 3.123(13) 113.9 .
C3 H3 O1 0.98 2.67 3.458(13) 138.0 1_655
C10 H10 O4 0.93 2.53 3.303(13) 141.1 1_655
C12 H12 O1 0.93 2.45 3.367(13) 168.6 1_554
C4 H4 O4 0.98 2.61 3.109(12) 111.7 .
C3 H3 O5 0.98 2.59 3.123(13) 113.9 .
C10 H10 O4 0.93 2.53 3.303(13) 141.1 1_655
C12 H12 O1 0.93 2.45 3.367(13) 168.6 1_554
C4 H4 O4 0.98 2.61 3.109(12) 111.7 .
C3 H3 O5 0.98 2.59 3.123(13) 113.9 .
C10 H10 O4 0.93 2.53 3.303(13) 141.1 1_655
C12 H12 O1 0.93 2.45 3.367(13) 168.6 1_554
C4 H4 O4 0.98 2.61 3.109(12) 111.7 .
C3 H3 O5 0.98 2.59 3.123(13) 113.9 .
C10 H10 O4 0.93 2.53 3.303(13) 141.1 1_655
C12 H12 O1 0.93 2.45 3.367(13) 168.6 1_554
C4 H4 O4 0.98 2.61 3.109(12) 111.7 .
C3 H3 O5 0.98 2.59 3.123(13) 113.9 .
C3 H3 O1 0.98 2.67 3.458(13) 138.0 1_655
C10 H10 O4 0.93 2.53 3.303(13) 141.1 1_655
C10 H10 O4 0.93 2.53 3.303(13) 141.1 1_655
C3 H3 O5 0.98 2.59 3.123(13) 113.9 .
C4 H4 O4 0.98 2.61 3.109(12) 111.7 .
C12 H12 O1 0.93 2.45 3.367(13) 168.6 1_554
C10 H10 O4 0.93 2.53 3.303(13) 141.1 1_655
C3 H3 O5 0.98 2.59 3.123(13) 113.9 .
C4 H4 O4 0.98 2.61 3.109(12) 111.7 .
C12 H12 O1 0.93 2.45 3.367(13) 168.6 1_554
C10 H10 O4 0.93 2.53 3.303(13) 141.1 1_655
C3 H3 O1 0.98 2.67 3.458(13) 138.0 1_655
C3 H3 O5 0.98 2.59 3.123(13) 113.9 .
C4 H4 O4 0.98 2.61 3.109(12) 111.7 .
C12 H12 O1 0.93 2.45 3.367(13) 168.6 1_554
C10 H10 O4 0.93 2.53 3.303(13) 141.1 1_655
C3 H3 O5 0.98 2.59 3.123(13) 113.9 .
C4 H4 O4 0.98 2.61 3.109(12) 111.7 .
C12 H12 O1 0.93 2.45 3.367(13) 168.6 1_554
C10 H10 O4 0.93 2.53 3.303(13) 141.1 1_655
C3 H3 O5 0.98 2.59 3.123(13) 113.9 .
C4 H4 O4 0.98 2.61 3.109(12) 111.7 .
C12 H12 O1 0.93 2.45 3.367(13) 168.6 1_554

loop_
_geom_torsion_atom_site_label_1
_geom_torsion_atom_site_label_2
_geom_torsion_atom_site_label_3
_geom_torsion_atom_site_label_4
_geom_torsion
C13 N1 C1 O1 -9.4(19)
C3 N1 C1 O1 -176.5(11)
C13 N1 C1 C2 170.6(10)
C3 N1 C1 C2 3.5(8)
O1 C1 C2 C4 -64.5(15)
N1 C1 C2 C4 115.5(9)
O1 C1 C2 C3 176.7(12)
N1 C1 C2 C3 -3.3(8)
C1 N1 C3 C9 -127.3(10)
C13 N1 C3 C9 65.9(14)
C1 N1 C3 C2 -3.4(8)
C13 N1 C3 C2 -170.2(11)
C4 C2 C3 C9 3.0(14)
C1 C2 C3 C9 122.5(10)
C4 C2 C3 N1 -116.5(9)
C1 C2 C3 N1 3.0(7)
C6 O2 C4 C2 144.4(9)
C6 O2 C4 C5 21.0(11)
C1 C2 C4 O2 79.2(11)
C3 C2 C4 O2 179.1(9)
C1 C2 C4 C5 -166.0(9)
C3 C2 C4 C5 -66.1(12)
C6 O3 C5 C4 27.2(13)
O2 C4 C5 O3 -29.5(12)
C2 C4 C5 O3 -147.0(9)
C5 O3 C6 O2 -14.3(13)
C5 O3 C6 C7A 116(2)
C5 O3 C6 C8 -129.9(12)
C5 O3 C6 C7B 84(3)
C4 O2 C6 O3 -5.2(12)
C4 O2 C6 C7A -134.8(18)
C4 O2 C6 C8 111.1(11)
C4 O2 C6 C7B -111(2)
C11 C10 C9 O4 0.0(12)
C11 C10 C9 C3 -175.9(11)
N1 C3 C9 C10 -140.9(11)
C2 C3 C9 C10 116.2(13)
N1 C3 C9 O4 43.4(13)
C2 C3 C9 O4 -59.5(13)
C10 C9 O4 C12 0.4(11)
C3 C9 O4 C12 177.0(9)
C9 O4 C12 C11 -0.6(12)
O4 C12 C11 C10 0.7(14)
C9 C10 C11 C12 -0.4(14)
C1 N1 C13 C14 -106.7(12)
C3 N1 C13 C14 55.8(14)
C15 O6 C14 O5 0.0(18)
C15 O6 C14 C13 -178.1(9)
N1 C13 C14 O5 6.3(17)
N1 C13 C14 O6 -175.5(9)
C14 O6 C15 C16 -89.8(15)
